data_2010507
loop_
_publ_author_name
'Duan, Shaoming'
'Baker, Ronald J.'
'Masnovi, John'

_publ_section_title
;
 9-Phenyl-3,4,4a,9a-tetrahydrotriptycene and
 9-phenyl-1,2,3,4,4a,9a-hexahydrotriptycene
;
_journal_issue 1
_journal_name_full 'Acta Crystallographica Section C'
_journal_page_first 99
_journal_page_last 101
_journal_paper_doi 10.1107/S0108270199012056
_journal_volume 56
_journal_year 2000
_chemical_formula_moiety 'C26 H22 '
_chemical_formula_sum 'C26 H22'
_chemical_formula_weight 334.46
_chemical_name_common 9-Phenyl-3,4,4a,9a-tetrahydrotriptycene
_chemical_name_systematic
;
 cis-9-Phenyl-3,4,4a,9,9a,10-hexahydro-9,10[1',2']benzenoanthracene
;
_space_group_IT_number 2
_symmetry_cell_setting triclinic
_symmetry_space_group_name_Hall '-P 1'
_symmetry_space_group_name_H-M 'P -1'
_cell_angle_alpha 90.376(4)
_cell_angle_beta 71.465(5)
_cell_angle_gamma 104.463(5)
_cell_formula_units_Z 2
_cell_length_a 9.3991(7)
_cell_length_b 9.7733(4)
_cell_length_c 10.5899(7)
_cell_measurement_reflns_used 25
_cell_measurement_temperature 293
_cell_measurement_theta_max 18.3
_cell_measurement_theta_min 7.9
_cell_volume 890.29(10)
_computing_cell_refinement 'SET4 and CELDIM in CAD-4-PC'
_computing_data_collection 'CAD-4-PC (Enraf-Nonius, 1993)'
_computing_data_reduction 'DATRD2 in NRCVAX (Gabe et al., 1989)'
_computing_molecular_graphics NRCVAX
_computing_publication_material 'TABLES in NRCVAX (January 94 version)'
_computing_structure_refinement 'LSTSQ in NRCVAX'
_computing_structure_solution 'SOLVER in NRCVAX'
_diffrn_ambient_temperature 293
_diffrn_measurement_device 'Nonius CAD-4'
_diffrn_measurement_method '\w scan b/P/b'
_diffrn_radiation_monochromator graphite
_diffrn_radiation_source 'xray tube'
_diffrn_radiation_type 'Molybdenum K\a'
_diffrn_radiation_wavelength .70930
_diffrn_reflns_av_R_equivalents .009
_diffrn_reflns_limit_h_max 10
_diffrn_reflns_limit_h_min -11
_diffrn_reflns_limit_k_max 11
_diffrn_reflns_limit_k_min 0
_diffrn_reflns_limit_l_max 12
_diffrn_reflns_limit_l_min -12
_diffrn_reflns_number 3306
_diffrn_reflns_theta_max 24.93
_diffrn_reflns_theta_min .00
_diffrn_standards_decay_% 1.5
_diffrn_standards_interval_time 120
_diffrn_standards_number 5
_exptl_absorpt_coefficient_mu .07
_exptl_absorpt_correction_T_max 1.0000
_exptl_absorpt_correction_T_min 1.0000
_exptl_absorpt_correction_type none
_exptl_crystal_colour colorless
_exptl_crystal_density_diffrn 1.248
_exptl_crystal_description prism
_exptl_crystal_F_000 356.10
_exptl_crystal_size_max .48
_exptl_crystal_size_mid .47
_exptl_crystal_size_min .47
_refine_diff_density_max .16
_refine_diff_density_min -.20
_refine_ls_extinction_coef .79(11)
_refine_ls_extinction_method 'Larson (1970)'
_refine_ls_goodness_of_fit_ref 2.03
_refine_ls_hydrogen_treatment noref
_refine_ls_matrix_type atomblock
_refine_ls_number_parameters 236
_refine_ls_number_reflns 2526
_refine_ls_R_factor_all .042
_refine_ls_R_factor_gt .042
_refine_ls_shift/su_max .000
_refine_ls_structure_factor_coef F
_refine_ls_weighting_details 'w = 1/[\s^2^(F)+0.0003F^2^]'
_refine_ls_weighting_scheme calc
_refine_ls_wR_factor_all .050
_refine_ls_wR_factor_ref .050
_reflns_number_gt 2527
_reflns_number_total 3120
_reflns_threshold_expression 'Inet > 2.0\s(Inet)'
_cod_data_source_file bk1498.cif
_cod_data_source_block (I)
_cod_depositor_comments
;
The following automatic conversions were performed:
'_symmetry_cell_setting' value 'Triclinic' changed to 'triclinic'
according to '/home/saulius/struct/CIF-dictionaries/cif_core.dic'
dictionary named 'cif_core.dic' version 2.4.1 from 2010-06-29.

Automatic conversion script
Id: cif_fix_enum 1527 2010-12-29 10:47:43Z saulius 

The following automatic conversions were performed:

'_atom_site_thermal_displace_type' tag value 'Uij' was replaced with
'Uani' value 26 times.

Automatic conversion script
Id: cif_fix_values 1646 2011-03-28 12:23:43Z adriana 

The following automatic conversions were performed:

'_symmetry_cell_setting' value 'Triclinic' changed to 'triclinic'
according to /home/saulius/struct/CIF-dictionaries/cif_core.dic
dictionary named 'cif_core.dic' version 2.4.1 from 2010-06-29.

Automatic conversion script
Id: cif_fix_values 1715 2011-07-08 13:25:40Z adriana 

The following automatic conversions were performed:

'_refine_ls_weighting_scheme' value '1/[\s^2^(F)+0.0003F^2^]' was
changed to 'calc'. New tag '_refine_ls_weighting_details' was
created. The value of the new tag was set to 'w =
1/[\s^2^(F)+0.0003F^2^]'.

Automatic conversion script
Id: cif_fix_values 3143 2015-03-26 13:38:13Z robertas 
;
_cod_original_formula_sum 'C26 H22 '
_cod_database_code 2010507

loop_
_symmetry_equiv_pos_as_xyz
x,y,z
-x,-y,-z

loop_
_atom_site_aniso_label
_atom_site_aniso_U_11
_atom_site_aniso_U_22
_atom_site_aniso_U_33
_atom_site_aniso_U_12
_atom_site_aniso_U_13
_atom_site_aniso_U_23
_atom_site_aniso_type_symbol
C1 .0409(9) .0337(9) .0423(10) .0094(7) -.0097(8) -.0033(7) C
C2 .0381(9) .0410(10) .0539(11) .0059(7) -.0007(8) .0018(8) C
C3 .0298(9) .0449(10) .0703(13) .0043(7) -.0116(9) -.0012(9) C
C4 .0342(9) .0421(10) .0590(11) .0055(7) -.0194(8) -.0030(8) C
C4a .0334(8) .0310(8) .0437(9) .0052(6) -.0147(7) -.0018(7) C
C5 .0464(10) .0395(9) .0378(9) .0005(8) -.0140(8) -.0066(7) C
C6 .0543(11) .0455(10) .0459(10) .0123(9) -.0072(9) -.0157(8) C
C7 .0476(10) .0487(10) .0530(11) .0203(8) -.0089(9) -.0094(8) C
C8 .0374(9) .0414(9) .0446(10) .0123(7) -.0138(8) -.0055(7) C
C8a .0320(8) .0295(8) .0360(9) .0041(6) -.0110(7) -.0043(6) C
C9 .0311(8) .0315(8) .0348(8) .0074(6) -.0132(7) -.0050(6) C
C9a .0334(8) .0268(8) .0418(9) .0072(6) -.0131(7) -.0050(6) C
C10 .0356(8) .0388(9) .0392(9) .0045(7) -.0184(7) -.0026(7) C
C10a .0336(8) .0326(8) .0376(9) .0014(6) -.0119(7) -.0027(7) C
C11 .0331(8) .0307(8) .0369(8) .0067(6) -.0123(7) -.0046(6) C
C12 .0363(9) .0447(10) .0444(10) .0036(7) -.0185(8) -.0045(8) C
C13 .0376(9) .0487(10) .0503(11) -.0022(8) -.0142(8) -.0005(8) C
C14 .0482(11) .0509(11) .0572(12) .0012(9) -.0155(9) .0115(9) C
C15 .0405(9) .0499(10) .0414(9) .0062(8) -.0171(8) .0052(8) C
C16 .0315(8) .0363(9) .0402(9) .0085(7) -.0131(7) -.0011(7) C
C17 .0305(8) .0357(8) .0349(8) .0083(6) -.0113(7) -.0055(7) C
C18 .0480(10) .0349(9) .0411(9) .0093(7) -.0187(8) -.0049(7) C
C19 .0584(11) .0463(10) .0443(10) .0090(8) -.0256(9) -.0132(8) C
C20 .0558(11) .0594(12) .0384(10) .0125(9) -.0227(8) -.0037(8) C
C21 .0515(10) .0442(10) .0444(10) .0107(8) -.0169(8) .0044(8) C
C22 .0407(9) .0374(9) .0414(9) .0068(7) -.0159(8) -.0038(7) C

loop_
_atom_site_label
_atom_site_fract_x
_atom_site_fract_y
_atom_site_fract_z
_atom_site_U_iso_or_equiv
_atom_site_thermal_displace_type
_atom_site_calc_flag
_atom_site_refinement_flags
_atom_site_type_symbol
C1 .66296(18) .78052(16) .96484(16) .0400(10) Uani ? . C
C2 .82338(19) .81725(18) .93994(18) .0486(10) Uani ? . C
C3 .88355(19) .82162(18) 1.04308(2) .0505(11) Uani ? . C
C4 .78480(18) .79082(17) 1.17357(18) .0449(11) Uani ? . C
C4a .62561(17) .75557(16) 1.19930(16) .0361(9) Uani ? . C
C5 .34789(19) .88392(17) 1.45918(16) .0432(10) Uani ? . C
C6 .2395(2) .95896(19) 1.46574(17) .0510(11) Uani ? . C
C7 .1725(2) .95238(19) 1.36688(18) .0502(11) Uani ? . C
C8 .21343(18) .87095(17) 1.25958(16) .0406(10) Uani ? . C
C8a .32545(16) .79899(15) 1.24967(14) .0332(8) Uani ? . C
C9 .38382(16) .70242(15) 1.14113(15) .0321(8) Uani ? . C
C9a .56354(17) .74977(15) 1.09536(15) .0340(9) Uani ? . C
C10 .50456(17) .71465(16) 1.33420(15) .0373(9) Uani ? . C
C10a .39132(17) .80403(16) 1.35164(15) .0359(9) Uani ? . C
C11 .33687(17) .55181(15) 1.21896(15) .0337(9) Uani ? . C
C12 .16317(18) .48710(17) 1.27215(16) .0419(10) Uani ? . C
C13 .09612(19) .39442(18) 1.37731(18) .0481(10) Uani ? . C
C14 .1827(2) .36218(19) 1.46361(19) .0546(11) Uani ? . C
C15 .30132(19) .49778(18) 1.46931(16) .0440(10) Uani ? . C
C16 .41399(17) .55831(16) 1.33088(15) .0358(9) Uani ? . C
C17 .32674(16) .70455(16) 1.02133(15) .0336(8) Uani ? . C
C18 .26641(19) .58167(16) .96789(16) .0406(9) Uani ? . C
C19 .2199(2) .58919(18) .85687(17) .0484(11) Uani ? . C
C20 .2345(2) .7178(2) .79633(17) .0499(11) Uani ? . C
C21 .2982(2) .84099(18) .84534(17) .0467(10) Uani ? . C
C22 .34306(18) .83335(17) .95686(16) .0399(9) Uani ? . C
H1 .6218 .7800 .8904 .037 Uiso ? . H
H2 .8917 .8367 .8487 .063 Uiso ? . H
H3 .9984 .8466 1.0253 .068 Uiso ? . H
H4 .8233 .7924 1.2494 .051 Uiso ? . H
H5 .3940 .8840 1.5311 .049 Uiso ? . H
H6 .2125 1.0157 1.5392 .061 Uiso ? . H
H7 .0932 1.0069 1.3701 .062 Uiso ? . H
H8 .1647 .8689 1.1876 .043 Uiso ? . H
H10 .5515 .7242 1.4091 .036 Uiso ? . H
H11 .3805 .4886 1.1532 .036 Uiso ? . H
H12 .1030 .5117 1.2195 .047 Uiso ? . H
H13 -.0148 .3554 1.4039 .062 Uiso ? . H
H14A .1119 .3308 1.5534 .073 Uiso ? . H
H14B .2435 .2901 1.4249 .073 Uiso ? . H
H15A .2453 .5713 1.5066 .047 Uiso ? . H
H15B .3603 .4813 1.5308 .047 Uiso ? . H
H16 .4882 .5015 1.3074 .039 Uiso ? . H
H18 .2581 .4894 1.0062 .033 Uiso ? . H
H19 .1764 .4992 .8231 .057 Uiso ? . H
H20 .2016 .7244 .7183 .058 Uiso ? . H
H21 .3111 .9348 .8039 .053 Uiso ? . H
H22 .3868 .9196 .9911 .052 Uiso ? . H

loop_
_atom_type_symbol
_atom_type_scat_dispersion_real
_atom_type_scat_dispersion_imag
_atom_type_scat_source
C .002 .002 'International Tables Vol. IV Table 2.2B'
H .000 .000 'International Tables Vol. IV Table 2.2B'

loop_
_geom_angle_atom_site_label_1
_geom_angle_atom_site_label_2
_geom_angle_atom_site_label_3
_geom_angle
_geom_angle_publ_flag
C2 C1 C9a 119.33(15) no
C2 C1 H1 120.0 no
C9a C1 H1 120.7 no
C1 C2 C3 120.91(16) no
C1 C2 H2 118.8 no
C3 C2 H2 120.3 no
C2 C3 C4 120.02(15) no
C2 C3 H3 121.0 no
C4 C3 H3 119.0 no
C3 C4 C4a 119.48(16) no
C3 C4 H4 122.4 no
C4a C4 H4 118.2 no
C4 C4a C9a 120.90(15) no
C4 C4a C10 125.64(14) no
C9a C4a C10 113.40(13) no
C6 C5 C10a 119.97(15) no
C6 C5 H5 121.2 no
C10a C5 H5 118.8 no
C5 C6 C7 120.01(15) no
C5 C6 H6 119.2 no
C7 C6 H6 120.8 no
C6 C7 C8 120.53(15) no
C6 C7 H7 121.0 no
C8 C7 H7 118.5 no
C7 C8 C8a 119.99(15) no
C7 C8 H8 119.4 no
C8a C8 H8 120.6 no
C8 C8a C9 127.67(13) no
C8 C8a C10a 119.22(14) no
C9 C8a C10a 112.99(13) no
C8a C9 C9a 106.65(11) no
C8a C9 C11 104.22(11) no
C8a C9 C17 114.74(12) no
C9a C9 C11 105.42(11) no
C9a C9 C17 110.37(12) no
C11 C9 C17 114.68(12) no
C1 C9a C4a 119.36(14) no
C1 C9a C9 126.40(13) no
C4a C9a C9 114.20(13) no
C4a C10 C10a 108.34(12) no
C4a C10 C16 106.18(12) no
C4a C10 H10 112.4 no
C10a C10 C16 107.14(12) no
C10a C10 H10 111.5(8) no
C16 C10 H10 111.1 no
C5 C10a C8a 120.22(14) no
C5 C10a C10 125.27(14) no
C8a C10a C10 114.48(13) no
C9 C11 C12 113.35(12) no
C9 C11 C16 110.59(11) no
C9 C11 H11 106.3 no
C12 C11 C16 112.22(12) no
C12 C11 H11 106.5 no
C16 C11 H11 107.4 no
C11 C12 C13 122.69(14) no
C11 C12 H12 116.1 no
C13 C12 H12 121.1 no
C12 C13 C14 122.02(15) no
C12 C13 H13 118.2 no
C14 C13 H13 119.4 no
C13 C14 C15 107.96(14) no
C13 C14 H14A 109.9 no
C13 C14 H14B 111.9 no
C15 C14 H14A 108.6 no
C15 C14 H14B 106.7 no
H14A C14 H14B 111.6 no
C14 C15 C16 112.15(14) no
C14 C15 H15A 108.8 no
C14 C15 H15B 110.5 no
C16 C15 H15A 106.7 no
C16 C15 H15B 110.6 no
H15A C15 H15B 107.9 no
C10 C16 C11 108.69(12) no
C10 C16 C15 111.02(13) no
C10 C16 H16 108.1 no
C11 C16 C15 114.67(12) no
C11 C16 H16 108.2 no
C15 C16 H16 105.9 no
C9 C17 C18 122.85(13) no
C9 C17 C22 119.49(13) no
C18 C17 C22 117.56(14) no
C17 C18 C19 120.70(15) no
C17 C18 H18 120.7 no
C19 C18 H18 118.6 no
C18 C19 C20 120.64(15) no
C18 C19 H19 117.9 no
C20 C19 H19 121.5 no
C19 C20 C21 119.61(15) no
C19 C20 H20 121.3 no
C21 C20 H20 119.0 no
C20 C21 C22 119.68(15) no
C20 C21 H21 121.7 no
C22 C21 H21 118.6 no
C17 C22 C21 121.78(14) no
C17 C22 H22 118.8 no
C21 C22 H22 119.4 no

loop_
_geom_bond_atom_site_label_1
_geom_bond_atom_site_label_2
_geom_bond_site_symmetry_1
_geom_bond_site_symmetry_2
_geom_bond_distance
_geom_bond_publ_flag
C1 C2 . . 1.396(2) no
C1 C9a . . 1.385(2) no
C1 H1 . . .982 no
C2 C3 . . 1.376(3) no
C2 H2 . . .964 no
C3 C4 . . 1.384(3) no
C3 H3 . . 1.000 no
C4 C4a . . 1.384(2) no
C4 H4 . . .979 no
C4a C9a . . 1.395(2) no
C4a C10 . . 1.497(2) yes
C5 C6 . . 1.381(3) no
C5 C10a . . 1.388(2) no
C5 H5 . . .989 no
C6 C7 . . 1.377(3) no
C6 H6 . . .957 no
C7 C8 . . 1.391(2) no
C7 H7 . . 1.011 no
C8 C8a . . 1.383(2) no
C8 H8 . . 1.004 no
C8a C9 . . 1.535(2) yes
C8a C10a . . 1.400(2) no
C9 C9a . . 1.547(2) yes
C9 C11 . . 1.581(2) yes
C9 C17 . . 1.528(2) yes
C10 C10a . . 1.506(2) yes
C10 C16 . . 1.559(2) yes
C10 H10 . . 1.017 no
C11 C12 . . 1.512(2) yes
C11 C16 . . 1.567(2) yes
C11 H11 . . .987 no
C12 C13 . . 1.319(2) yes
C12 H12 . . .979 no
C13 C14 . . 1.484(3) yes
C13 H13 . . .963 no
C14 C15 . . 1.519(2) yes
C14 H14A . . .970 no
C14 H14B . . 1.019 no
C15 C16 . . 1.527(2) yes
C15 H15A . . 1.002 no
C15 H15B . . 1.017 no
C16 H16 . . .968 no
C17 C18 . . 1.393(2) no
C17 C22 . . 1.386(2) no
C18 C19 . . 1.387(2) no
C18 H18 . . .966 no
C19 C20 . . 1.371(3) no
C19 H19 . . .988 no
C20 C21 . . 1.380(2) no
C20 H20 . . .977 no
C21 C22 . . 1.383(2) no
C21 H21 . . .982 no
C22 H22 . . .963 no

loop_
_geom_torsion_atom_site_label_1
_geom_torsion_atom_site_label_2
_geom_torsion_atom_site_label_3
_geom_torsion_atom_site_label_4
_geom_torsion
_geom_torsion_publ_flag
C9a C1 C2 C3 .77(18) no
C2 C1 C9a C4a -.25(18) no
C2 C1 C9a C9 -177.8(4) no
C1 C2 C3 C4 -.69(18) no
C2 C3 C4 C4a .08(18) no
C3 C4 C4a C9a .44(18) no
C3 C4 C4a C10 177.6(4) no
C4 C4a C9a C1 -.35(18) no
C4 C4a C9a C9 177.5(4) no
C10 C4a C9a C1 -177.9(4) no
C10 C4a C9a C9 -.06(15) no
C4 C4a C10 C10a 129.1(3) no
C4 C4a C10 C16 -116.1(3) no
C9a C4a C10 C10a -53.5(2) no
C9a C4a C10 C16 61.3(2) no
C10a C5 C6 C7 1.21(18) no
C6 C5 C10a C8a -.10(18) no
C6 C5 C10a C10 -178.3(4) no
C5 C6 C7 C8 -.26(18) no
C6 C7 C8 C8a -1.83(18) no
C7 C8 C8a C9 178.8(4) no
C7 C8 C8a C10a 2.91(18) no
C8 C8a C9 C9a 131.9(3) no
C8 C8a C9 C11 -116.9(3) no
C8 C8a C9 C17 9.36(16) no
C10a C8a C9 C9a -52.0(2) no
C10a C8a C9 C11 59.2(2) no
C10a C8a C9 C17 -174.5(3) no
C8 C8a C10a C5 -1.96(18) no
C8 C8a C10a C10 176.4(3) no
C9 C8a C10a C5 -178.4(3) no
C9 C8a C10a C10 -.03(15) no
C8a C9 C9a C1 -129.7(3) no
C8a C9 C9a C4a 52.7(2) no
C11 C9 C9a C1 119.9(3) no
C11 C9 C9a C4a -57.7(2) no
C17 C9 C9a C1 -4.44(16) no
C17 C9 C9a C4a 177.9(3) no
C8a C9 C11 C12 67.9(2) no
C8a C9 C11 C16 -59.1(2) no
C9a C9 C11 C12 -180.0(3) no
C9a C9 C11 C16 53.00(19) no
C17 C9 C11 C12 -58.4(2) no
C17 C9 C11 C16 174.6(3) no
C8a C9 C17 C18 -133.1(3) no
C8a C9 C17 C22 50.8(2) no
C9a C9 C17 C18 106.4(3) no
C9a C9 C17 C22 -69.7(2) no
C11 C9 C17 C18 -12.48(16) no
C11 C9 C17 C22 171.4(3) no
C4a C10 C10a C5 -127.5(3) no
C4a C10 C10a C8a 54.2(2) no
C16 C10 C10a C5 118.3(3) no
C16 C10 C10a C8a -60.0(2) no
C4a C10 C16 C11 -60.7(2) no
C4a C10 C16 C15 172.3(3) no
C10a C10 C16 C11 55.0(2) no
C10a C10 C16 C15 -72.0(2) no
C9 C11 C12 C13 -153.8(4) no
C16 C11 C12 C13 -27.59(19) no
C9 C11 C16 C10 3.35(14) no
C9 C11 C16 C15 128.2(3) no
C12 C11 C16 C10 -124.3(3) no
C12 C11 C16 C15 .59(16) no
C11 C12 C13 C14 9.18(17) no
C12 C13 C14 C15 34.6(2) no
C13 C14 C15 C16 -58.5(2) no
C14 C15 C16 C10 165.0(4) no
C14 C15 C16 C11 41.3(2) no
C9 C17 C18 C19 -178.3(4) no
C22 C17 C18 C19 -2.11(18) no
C9 C17 C22 C21 177.8(4) no
C18 C17 C22 C21 1.47(18) no
C17 C18 C19 C20 .96(18) no
C18 C19 C20 C21 .92(18) no
C19 C20 C21 C22 -1.56(18) no
C20 C21 C22 C17 .35(18) no
